data_2310596
loop_
_publ_author_name
'Hemily, P.W.'

_publ_section_title
;
 Structures cristallines des hydrates de la soude. I. Structure
 cristalline de Na O H (H2 O)4
;
_journal_name_full 'Acta Crystallographica (1,1948-23,1967)'
_journal_page_first 37
_journal_page_last 44
_journal_volume 10
_journal_year 1957
_chemical_formula_sum 'H9 Na O5'
_chemical_name_systematic 'Na (O H) (H2 O)4'
_space_group_IT_number 12
_symmetry_space_group_name_Hall '-C 2y'
_symmetry_space_group_name_H-M 'C 1 2/m 1'
_cell_angle_alpha 90
_cell_angle_beta 116.83
_cell_angle_gamma 90
_cell_formula_units_Z 4
_cell_length_a 15.45
_cell_length_b 4.05
_cell_length_c 9.43
_cell_volume 526.539
_citation_journal_id_ASTM ACCRA9
_cod_data_source_file Hemily_ACCRA9_1957_219.cif
_cod_data_source_block H9Na1O5
_cod_original_cell_volume 526.5386
_cod_original_formula_sum 'H9 Na1 O5'
_cod_database_code 2310596

loop_
_symmetry_equiv_pos_as_xyz
x,y,z
-x,y,-z
-x,-y,-z
x,-y,z
x+1/2,y+1/2,z
-x+1/2,y+1/2,-z
-x+1/2,-y+1/2,-z
x+1/2,-y+1/2,z

loop_
_atom_site_label
_atom_site_type_symbol
_atom_site_fract_x
_atom_site_fract_y
_atom_site_fract_z
_atom_site_occupancy
_atom_site_U_iso_or_equiv
O1 O-2 0.224 0 0.3171 1 0.0
Na1 Na+1 0.4547 0 0.1417 1 0.0
O3 O-2 0.6064 0 0.1396 1 0.0
O5 O-2 0.8546 0 0.4302 1 0.0
O4 O-2 0.978 0 0.2836 1 0.0
O2 O-2 0.2921 0 0.0975 1 0.0
